data_4503235
loop_
_publ_author_name
'van Eupen, J. Th. H.'
'Elffrink, W. W. J.'
'Keltjens, R.'
'Bennema, P.'
'de Gelder, R.'
'Smits, J. M. M.'
'van Eck, E. R. H.'
'Kentgens, A. P. M.'
'Deij, M. A.'
'Meekes, H.'
'Vlieg, E.'

_publ_contact_author
;
        H. Meekes    
        Solid State Chemistry             
        Institute for Molecules and Materials
        Radboud University Nijmegen
        Toernooiveld 1
        6525 ED  Nijmegen
        The Netherlands
;
_publ_section_title
;
 Polymorphism and Migratory Chiral Resolution of the Free Base of
 Venlafaxine. A Remarkable Topotactical Solid State Transition from a
 Racemate to a Racemic Conglomerate
;
_journal_issue 1
_journal_name_full 'Crystal Growth &amp; Design'
_journal_page_first 71
_journal_paper_doi 10.1021/cg700831z
_journal_volume 8
_journal_year 2008
_chemical_formula_sum 'C17 H27 N O2'
_chemical_formula_weight 277.40
_chemical_name_systematic
;
 ?
;
_space_group_IT_number 14
_symmetry_cell_setting monoclinic
_symmetry_space_group_name_Hall '-P 2yn'
_symmetry_space_group_name_H-M 'P 1 21/n 1'
_atom_sites_solution_hydrogens geom
_atom_sites_solution_primary direct
_atom_sites_solution_secondary difmap
_audit_creation_date 2007-01-04
_audit_creation_method 'SHELXL, adapted and expanded'
_cell_angle_alpha 90.00
_cell_angle_beta 92.217(4)
_cell_angle_gamma 90.00
_cell_formula_units_Z 4
_cell_length_a 8.3248(3)
_cell_length_b 8.8240(4)
_cell_length_c 21.6121(11)
_cell_measurement_reflns_used 127
_cell_measurement_temperature 208(2)
_cell_measurement_theta_max 27.500
_cell_measurement_theta_min 2.490
_cell_volume 1586.39(12)
_computing_data_collection
;
Nonius "Collect" program suite (Nonius, 1999)
;
_computing_data_reduction
;
Nonius "EvalCCD" program suite (Duisenberg, 1998)
;
_computing_molecular_graphics
;
PLATON (Spek, 2003)
;
_computing_structure_refinement 'SHELXL-97 (Sheldrick, 1997)'
_computing_structure_solution
;
CRUNCH (de Gelder et al., 1993),
;
_diffrn_ambient_temperature 208(2)
_diffrn_detector_area_resol_mean 18.4
_diffrn_measured_fraction_theta_full 0.933
_diffrn_measured_fraction_theta_max 0.938
_diffrn_measurement_device 'Nonius KappaCCD'
_diffrn_measurement_method 'area detector \f and \w scan'
_diffrn_radiation_monochromator graphite
_diffrn_radiation_source 'fine-focus sealed tube'
_diffrn_radiation_type MoK\a
_diffrn_radiation_wavelength 0.71073
_diffrn_reflns_av_R_equivalents 0.0224
_diffrn_reflns_av_sigmaI/netI 0.0143
_diffrn_reflns_limit_h_max 10
_diffrn_reflns_limit_h_min -10
_diffrn_reflns_limit_k_max 11
_diffrn_reflns_limit_k_min -11
_diffrn_reflns_limit_l_max 28
_diffrn_reflns_limit_l_min -28
_diffrn_reflns_number 38876
_diffrn_reflns_theta_full 25.00
_diffrn_reflns_theta_max 27.50
_diffrn_reflns_theta_min 2.49
_diffrn_standards_decay_% 0.000
_diffrn_standards_interval_time 0
_diffrn_standards_number 0
_exptl_absorpt_coefficient_mu 0.075
_exptl_absorpt_correction_T_max 0.987
_exptl_absorpt_correction_T_min 0.857
_exptl_absorpt_correction_type multi-scan
_exptl_absorpt_process_details 'SADABS multiscan (Sheldrick, 1996)'
_exptl_crystal_colour 'translucent colourless'
_exptl_crystal_density_diffrn 1.161
_exptl_crystal_density_method 'not measured'
_exptl_crystal_description 'rather regular large thick platelet'
_exptl_crystal_F_000 608
_exptl_crystal_size_max 0.55
_exptl_crystal_size_mid 0.50
_exptl_crystal_size_min 0.18
_refine_diff_density_max 0.245
_refine_diff_density_min -0.212
_refine_diff_density_rms 0.037
_refine_ls_extinction_method none
_refine_ls_goodness_of_fit_all 1.073
_refine_ls_goodness_of_fit_ref 1.073
_refine_ls_hydrogen_treatment refall
_refine_ls_matrix_type full
_refine_ls_number_parameters 289
_refine_ls_number_reflns 3648
_refine_ls_number_restraints 0
_refine_ls_restrained_S_all 1.073
_refine_ls_R_factor_all 0.0590
_refine_ls_R_factor_gt 0.0457
_refine_ls_R_factor_obs 0.0457
_refine_ls_shift/esd_max 0.000
_refine_ls_shift/esd_mean 0.000
_refine_ls_shift/su_max 0.000
_refine_ls_shift/su_mean 0.000
_refine_ls_structure_factor_coef Fsqd
_refine_ls_weighting_details
;
w=1/[\s^2^(Fo^2^)+(0.0427P)^2^+0.5777P] where P=(Fo^2^+2Fc^2^)/3
;
_refine_ls_weighting_scheme calc
_refine_ls_wR_factor_all 0.1101
_refine_ls_wR_factor_gt 0.1023
_refine_ls_wR_factor_obs 0.1023
_refine_ls_wR_factor_ref 0.1101
_reflns_number_gt 2984
_reflns_number_observed 2984
_reflns_number_total 3648
_reflns_observed_criterion >2sigma(I)
_reflns_threshold_expression >2sigma(I)
_cod_data_source_file cg700831z-file006.cif
_cod_data_source_block ZJK18V
_cod_depositor_comments
;
The following automatic conversions were performed:
'_publ_contact_autor' tag replaced with '_publ_contact_author'.

Automatic conversion script
Id: cif_correct_tags 1440 2010-10-19 06:21:57Z saulius 

The following automatic conversions were performed:

'_geom_bond_publ_flag' value 'Y' changed to 'y' according to
/home/saulius/struct/CIF-dictionaries/cif_core.dic dictionary named
'cif_core.dic' version 2.4.1 from 2010-06-29 (21
time).

'_geom_angle_publ_flag' value 'Y' changed to 'y' according to
/home/saulius/struct/CIF-dictionaries/cif_core.dic dictionary named
'cif_core.dic' version 2.4.1 from 2010-06-29 (29 times).

Automatic conversion script
Id: cif_fix_values 1715 2011-07-08 13:25:40Z adriana 
;
_cod_original_sg_symbol_H-M 'P 21/n'
_cod_database_code 4503235

loop_
_symmetry_equiv_pos_as_xyz
'x, y, z'
'-x+1/2, y+1/2, -z+1/2'
'-x, -y, -z'
'x-1/2, -y-1/2, z-1/2'

loop_
_atom_site_label
_atom_site_type_symbol
_atom_site_fract_x
_atom_site_fract_y
_atom_site_fract_z
_atom_site_U_iso_or_equiv
_atom_site_adp_type
_atom_site_occupancy
_atom_site_calc_flag
O1 O 0.64035(14) 1.14059(11) 0.44070(5) 0.0442(3) Uani 1 d
O2 O 0.31529(11) 0.34931(10) 0.31148(4) 0.0303(2) Uani 1 d
H1 H 0.355(2) 0.363(2) 0.2750(9) 0.053(5) Uiso 1 d
N1 N 0.49959(12) 0.46138(12) 0.22028(5) 0.0281(2) Uani 1 d
C1 C 0.50928(14) 0.72594(14) 0.36002(6) 0.0253(3) Uani 1 d
C2 C 0.44742(15) 0.86440(15) 0.33880(6) 0.0272(3) Uani 1 d
H2 H 0.3746(18) 0.8669(17) 0.3030(7) 0.035(4) Uiso 1 d
C3 C 0.49093(16) 1.00017(15) 0.36690(6) 0.0301(3) Uani 1 d
H3 H 0.4504(18) 1.0935(19) 0.3513(7) 0.038(4) Uiso 1 d
C4 C 0.59871(16) 1.00041(15) 0.41762(6) 0.0310(3) Uani 1 d
C5 C 0.65797(17) 0.86511(16) 0.44084(7) 0.0355(3) Uani 1 d
H5 H 0.728(2) 0.8604(19) 0.4772(8) 0.046(4) Uiso 1 d
C6 C 0.61361(16) 0.73004(16) 0.41170(6) 0.0326(3) Uani 1 d
H6 H 0.6590(18) 0.6365(18) 0.4275(7) 0.035(4) Uiso 1 d
C7 C 0.47723(14) 0.57648(14) 0.32644(6) 0.0251(3) Uani 1 d
H7 H 0.5632(17) 0.5051(16) 0.3403(6) 0.026(3) Uiso 1 d
C8 C 0.31840(15) 0.49411(13) 0.34223(5) 0.0239(3) Uani 1 d
C9 C 0.31704(18) 0.45945(16) 0.41149(6) 0.0322(3) Uani 1 d
H9A H 0.413(2) 0.3972(19) 0.4224(8) 0.045(4) Uiso 1 d
H9B H 0.3296(17) 0.5550(18) 0.4339(7) 0.034(4) Uiso 1 d
C10 C 0.1628(2) 0.38210(18) 0.43026(7) 0.0401(3) Uani 1 d
H10A H 0.158(2) 0.280(2) 0.4113(7) 0.043(4) Uiso 1 d
H10B H 0.166(2) 0.3677(19) 0.4763(8) 0.049(5) Uiso 1 d
C11 C 0.01489(19) 0.4719(2) 0.40953(8) 0.0437(4) Uani 1 d
H11A H -0.084(2) 0.418(2) 0.4205(8) 0.052(5) Uiso 1 d
H11B H 0.016(2) 0.570(2) 0.4321(8) 0.050(5) Uiso 1 d
C12 C 0.01432(17) 0.50139(18) 0.34041(7) 0.0361(3) Uani 1 d
H12A H -0.082(2) 0.562(2) 0.3275(8) 0.049(5) Uiso 1 d
H12B H 0.0058(18) 0.4033(19) 0.3177(7) 0.038(4) Uiso 1 d
C13 C 0.16733(15) 0.58290(15) 0.32226(6) 0.0286(3) Uani 1 d
H13A H 0.1732(17) 0.6830(18) 0.3422(7) 0.031(4) Uiso 1 d
H13B H 0.1649(17) 0.5986(17) 0.2765(7) 0.031(4) Uiso 1 d
C14 C 0.49390(16) 0.60193(15) 0.25671(6) 0.0275(3) Uani 1 d
H14A H 0.4035(17) 0.6631(16) 0.2396(6) 0.028(4) Uiso 1 d
H14B H 0.5952(19) 0.6639(18) 0.2511(7) 0.039(4) Uiso 1 d
C15 C 0.65212(19) 0.3826(2) 0.23124(9) 0.0448(4) Uani 1 d
H15A H 0.745(2) 0.453(2) 0.2228(9) 0.064(6) Uiso 1 d
H15B H 0.657(2) 0.294(2) 0.2036(9) 0.060(5) Uiso 1 d
H15C H 0.661(2) 0.345(2) 0.2749(9) 0.051(5) Uiso 1 d
C16 C 0.4788(2) 0.4983(2) 0.15459(7) 0.0395(3) Uani 1 d
H16A H 0.563(2) 0.5708(19) 0.1417(7) 0.043(4) Uiso 1 d
H16B H 0.372(2) 0.547(2) 0.1465(8) 0.046(5) Uiso 1 d
H16C H 0.487(2) 0.406(2) 0.1291(8) 0.052(5) Uiso 1 d
C17 C 0.7514(2) 1.1451(2) 0.49211(8) 0.0489(4) Uani 1 d
H17A H 0.710(2) 1.095(2) 0.5288(9) 0.058(5) Uiso 1 d
H17B H 0.768(2) 1.253(2) 0.5010(8) 0.059(5) Uiso 1 d
H17C H 0.855(2) 1.097(2) 0.4823(8) 0.052(5) Uiso 1 d

loop_
_atom_site_aniso_label
_atom_site_aniso_U_11
_atom_site_aniso_U_22
_atom_site_aniso_U_33
_atom_site_aniso_U_23
_atom_site_aniso_U_13
_atom_site_aniso_U_12
O1 0.0562(7) 0.0290(5) 0.0471(6) -0.0132(5) -0.0013(5) -0.0095(5)
O2 0.0380(5) 0.0198(4) 0.0333(5) -0.0059(4) 0.0057(4) -0.0037(4)
N1 0.0276(5) 0.0270(6) 0.0300(5) -0.0065(4) 0.0027(4) -0.0004(4)
C1 0.0245(6) 0.0219(6) 0.0293(6) -0.0024(5) -0.0002(5) -0.0011(5)
C2 0.0265(6) 0.0255(6) 0.0294(6) -0.0009(5) -0.0012(5) -0.0003(5)
C3 0.0329(7) 0.0216(6) 0.0359(7) -0.0007(5) 0.0040(5) 0.0009(5)
C4 0.0339(7) 0.0254(7) 0.0340(7) -0.0084(5) 0.0051(5) -0.0059(5)
C5 0.0376(7) 0.0336(8) 0.0343(7) -0.0047(6) -0.0091(6) -0.0041(6)
C6 0.0350(7) 0.0251(7) 0.0367(7) -0.0005(5) -0.0088(6) 0.0009(6)
C7 0.0240(6) 0.0204(6) 0.0308(6) -0.0028(5) -0.0022(5) 0.0020(5)
C8 0.0293(6) 0.0182(6) 0.0241(6) -0.0026(4) -0.0007(5) 0.0005(5)
C9 0.0427(8) 0.0274(7) 0.0261(6) 0.0004(5) -0.0025(5) 0.0016(6)
C10 0.0552(9) 0.0363(8) 0.0293(7) 0.0051(6) 0.0069(6) -0.0058(7)
C11 0.0417(9) 0.0435(9) 0.0471(9) -0.0008(7) 0.0169(7) -0.0049(7)
C12 0.0277(7) 0.0337(8) 0.0468(8) 0.0026(6) 0.0021(6) -0.0001(6)
C13 0.0270(6) 0.0245(7) 0.0341(7) 0.0031(5) -0.0013(5) -0.0001(5)
C14 0.0266(6) 0.0236(6) 0.0325(6) -0.0028(5) 0.0040(5) -0.0026(5)
C15 0.0363(8) 0.0459(9) 0.0523(10) -0.0147(8) 0.0020(7) 0.0132(7)
C16 0.0428(9) 0.0433(9) 0.0329(7) -0.0041(7) 0.0069(6) -0.0085(7)
C17 0.0547(10) 0.0474(10) 0.0447(9) -0.0205(8) 0.0031(7) -0.0188(8)

loop_
_atom_type_symbol
_atom_type_description
_atom_type_scat_dispersion_real
_atom_type_scat_dispersion_imag
_atom_type_scat_source
C C 0.0033 0.0016 'International Tables Vol C Tables 4.2.6.8 and 6.1.1.4'
H H 0.0000 0.0000 'International Tables Vol C Tables 4.2.6.8 and 6.1.1.4'
N N 0.0061 0.0033 'International Tables Vol C Tables 4.2.6.8 and 6.1.1.4'
O O 0.0106 0.0060 'International Tables Vol C Tables 4.2.6.8 and 6.1.1.4'

loop_
_geom_angle_atom_site_label_1
_geom_angle_atom_site_label_2
_geom_angle_atom_site_label_3
_geom_angle
_geom_angle_publ_flag
C4 O1 C17 117.23(13) y
C15 N1 C16 109.50(12) y
C15 N1 C14 111.15(11) y
C16 N1 C14 109.09(11) y
C6 C1 C2 116.92(11) y
C6 C1 C7 119.88(11) y
C2 C1 C7 123.04(11) y
C3 C2 C1 121.73(12) y
C2 C3 C4 119.81(12) y
O1 C4 C5 124.47(12) y
O1 C4 C3 115.73(12) y
C5 C4 C3 119.79(12) y
C4 C5 C6 119.47(12) y
C1 C6 C5 122.23(13) y
C1 C7 C14 108.66(10) y
C1 C7 C8 115.71(10) y
C14 C7 C8 113.14(10) y
O2 C8 C9 105.89(10) y
O2 C8 C13 108.92(10) y
C9 C8 C13 109.98(11) y
O2 C8 C7 108.25(9) y
C9 C8 C7 110.26(10) y
C13 C8 C7 113.25(10) y
C10 C9 C8 112.88(11) y
C11 C10 C9 111.74(12) y
C12 C11 C10 110.63(12) y
C11 C12 C13 111.30(12) y
C12 C13 C8 111.79(11) y
N1 C14 C7 114.09(10) y

loop_
_geom_bond_atom_site_label_1
_geom_bond_atom_site_label_2
_geom_bond_distance
_geom_bond_publ_flag
O1 C4 1.3733(15) y
O1 C17 1.418(2) y
O2 C8 1.4400(14) y
N1 C15 1.4591(18) y
N1 C16 1.4604(18) y
N1 C14 1.4708(16) y
C1 C6 1.3885(17) y
C1 C2 1.3964(17) y
C1 C7 1.5239(17) y
C2 C3 1.3850(18) y
C3 C4 1.3894(19) y
C4 C5 1.379(2) y
C5 C6 1.3913(19) y
C7 C14 1.5353(17) y
C7 C8 1.5581(17) y
C8 C9 1.5283(17) y
C8 C13 1.5296(17) y
C9 C10 1.523(2) y
C10 C11 1.517(2) y
C11 C12 1.516(2) y
C12 C13 1.5272(19) y

loop_
_geom_hbond_atom_site_label_D
_geom_hbond_atom_site_label_H
_geom_hbond_atom_site_label_A
_geom_hbond_distance_DH
_geom_hbond_distance_HA
_geom_hbond_distance_DA
_geom_hbond_angle_DHA
O2 H1 N1 0.88(2) 1.93(2) 2.7297(14) 152.0(17)
